data_1101106
loop_
_publ_author_name
'Francisco Hueso-Ure\~na'
'Antonio L. Pe\~nas-Chamorro'
'Miguel N. Moreno-Carretero'
'Miguel Quir\'os'
'Juan M. Salas'

_publ_section_title
;
 Synthesis, spectral and XRD studies on three O-nitrito-complexes
 with new N,N,O-tridentate Schiff bases derived from
 6-amino-5-formyl-1,3-dimethyluracil and semicarbazide,
 acetylhydrazine and benzoylhydrazine
;
_journal_name_full Polyhedron
_journal_page_first 351
_journal_page_last 360
_journal_paper_doi 10.1016/S0277-5387(98)00303-9
_journal_volume 18
_journal_year 1999
_chemical_formula_sum 'C14 H16 N6 O6 Zn'
_chemical_formula_weight 429.70
_space_group_IT_number 14
_symmetry_cell_setting monoclinic
_symmetry_space_group_name_Hall '-P 2ybc'
_symmetry_space_group_name_H-M 'P 1 21/c 1'
_cell_angle_alpha 90.00
_cell_angle_beta 99.245(8)
_cell_angle_gamma 90.00
_cell_formula_units_Z 4
_cell_length_a 7.3518(8)
_cell_length_b 21.308(2)
_cell_length_c 11.0976(12)
_cell_measurement_temperature 293(2)
_cell_volume 1715.9(3)
_diffrn_ambient_temperature 293(2)
_exptl_crystal_density_diffrn 1.663
_refine_ls_R_factor_obs 0.0621
_refine_ls_wR_factor_obs 0.1572
_cod_original_sg_symbol_H-M 'P 21/c'
_cod_database_code 1101106

loop_
_symmetry_equiv_pos_as_xyz
'x, y, z'
'-x, y+1/2, -z+1/2'
'-x, -y, -z'
'x, -y-1/2, z-1/2'

loop_
_atom_site_aniso_label
_atom_site_aniso_U_11
_atom_site_aniso_U_22
_atom_site_aniso_U_33
_atom_site_aniso_U_23
_atom_site_aniso_U_13
_atom_site_aniso_U_12
Zn 0.0387(3) 0.0356(3) 0.0219(3) -0.0034(2) 0.0084(2) -0.0050(3)
N1 0.046(2) 0.031(2) 0.020(2) -0.0003(15) 0.010(2) -0.001(2)
C1 0.073(4) 0.033(3) 0.034(3) -0.002(2) 0.023(3) -0.010(3)
C2 0.046(3) 0.037(3) 0.023(2) 0.004(2) 0.013(2) 0.005(2)
O2 0.092(3) 0.044(2) 0.030(2) 0.009(2) 0.024(2) -0.002(2)
N3 0.053(2) 0.039(2) 0.019(2) 0.001(2) 0.011(2) 0.007(2)
C3 0.091(5) 0.057(4) 0.019(2) 0.000(2) 0.017(3) 0.003(3)
C4 0.036(2) 0.037(2) 0.021(2) 0.000(2) 0.008(2) 0.008(2)
O4 0.062(2) 0.037(2) 0.023(2) -0.0048(14) 0.007(2) 0.001(2)
C5 0.032(2) 0.029(2) 0.016(2) 0.000(2) 0.005(2) 0.005(2)
C51 0.036(2) 0.031(2) 0.022(2) -0.003(2) 0.007(2) 0.003(2)
N51 0.036(2) 0.035(2) 0.021(2) 0.000(2) 0.009(2) -0.005(2)
N52 0.037(2) 0.034(2) 0.024(2) 0.001(2) 0.006(2) -0.005(2)
C52 0.031(2) 0.040(3) 0.027(2) 0.003(2) 0.008(2) -0.005(2)
O52 0.057(2) 0.044(2) 0.025(2) -0.0013(15) 0.013(2) -0.011(2)
C1F 0.031(2) 0.036(2) 0.036(3) 0.010(2) 0.007(2) 0.002(2)
C2F 0.044(3) 0.042(3) 0.046(3) 0.007(2) 0.008(2) 0.002(2)
C3F 0.062(4) 0.039(3) 0.071(4) 0.012(3) 0.009(3) -0.005(3)
C4F 0.071(4) 0.055(4) 0.072(5) 0.029(4) 0.019(4) -0.007(4)
C5F 0.083(5) 0.070(5) 0.049(4) 0.022(3) 0.025(3) -0.011(4)
C6F 0.061(4) 0.053(3) 0.033(3) 0.009(2) 0.013(3) -0.009(3)
C6 0.029(2) 0.032(2) 0.020(2) 0.000(2) 0.003(2) 0.003(2)
N6 0.048(2) 0.035(2) 0.021(2) -0.006(2) 0.010(2) -0.007(2)
N1N 0.069(4) 0.047(3) 0.057(3) -0.008(2) 0.028(3) -0.004(3)
O1N 0.034(2) 0.042(2) 0.053(2) -0.012(2) 0.018(2) -0.007(2)
O2N 0.051(2) 0.049(2) 0.040(2) -0.017(2) 0.009(2) -0.018(2)
O1W 0.038(2) 0.032(2) 0.028(2) 0.0005(14) 0.0068(14) -0.002(2)

loop_
_atom_site_label
_atom_site_type_symbol
_atom_site_fract_x
_atom_site_fract_y
_atom_site_fract_z
_atom_site_U_iso_or_equiv
_atom_site_thermal_displace_type
_atom_site_occupancy
_atom_site_calc_flag
_atom_site_refinement_flags
_atom_site_disorder_group
Zn Zn 0.32833(8) 0.10296(3) 0.62556(5) 0.0317(2) Uani 1 d . .
N1 N 0.4535(6) 0.1804(2) 0.2906(3) 0.0318(9) Uani 1 d . .
C1 C 0.5170(9) 0.2427(2) 0.3325(5) 0.0451(13) Uani 1 d . .
H11 H 0.6082(39) 0.2388(3) 0.4044(21) 0.054 Uiso 1 d R .
H12 H 0.4147(13) 0.2668(7) 0.3511(34) 0.054 Uiso 1 d R .
H13 H 0.5700(50) 0.2634(7) 0.2696(14) 0.054 Uiso 1 d R .
C2 C 0.4404(7) 0.1688(2) 0.1660(4) 0.0346(11) Uani 1 d . .
O2 O 0.4691(7) 0.2105(2) 0.0965(3) 0.0537(11) Uani 1 d . .
N3 N 0.3928(7) 0.1095(2) 0.1254(3) 0.0362(9) Uani 1 d . .
C3 C 0.3854(11) 0.0966(3) -0.0050(5) 0.055(2) Uani 1 d . .
H31 H 0.2677(24) 0.1094(19) -0.0485(7) 0.066 Uiso 1 d R .
H32 H 0.4021(60) 0.0524(4) -0.0169(6) 0.066 Uiso 1 d R .
H33 H 0.4812(38) 0.1195(16) -0.0352(10) 0.066 Uiso 1 d R .
C4 C 0.3494(7) 0.0611(2) 0.2000(4) 0.0309(10) Uani 1 d . .
O4 O 0.3119(6) 0.0084(2) 0.1533(3) 0.0408(9) Uani 1 d . .
C5 C 0.3476(6) 0.0761(2) 0.3262(4) 0.0258(9) Uani 1 d . .
C51 C 0.2806(6) 0.0275(2) 0.3943(4) 0.0292(9) Uani 1 d . .
H51 H 0.2431(6) -0.0094(2) 0.3529(4) 0.035 Uiso 1 d R .
N51 N 0.2674(6) 0.0301(2) 0.5091(3) 0.0303(8) Uani 1 d . .
N52 N 0.2010(6) -0.0236(2) 0.5598(4) 0.0317(9) Uani 1 d D .
C52 C 0.2025(7) -0.0223(2) 0.6808(4) 0.0321(10) Uani 1 d . .
H52 H 0.1459(70) -0.0507(21) 0.5046(39) 0.039 Uiso 1 d D .
O52 O 0.2563(5) 0.0252(2) 0.7402(3) 0.0412(9) Uani 1 d . .
C1F C 0.1417(7) -0.0794(2) 0.7403(5) 0.0343(10) Uani 1 d . .
C2F C 0.0847(8) -0.1344(3) 0.6776(5) 0.0438(12) Uani 1 d . .
H2F H 0.0857(8) -0.1368(3) 0.5941(5) 0.053 Uiso 1 d R .
C3F C 0.0272(9) -0.1853(3) 0.7388(7) 0.058(2) Uani 1 d . .
H3F H -0.0121(9) -0.2217(3) 0.6962(7) 0.069 Uiso 1 d R .
C4F C 0.0273(10) -0.1819(3) 0.8633(7) 0.065(2) Uani 1 d . .
H4F H -0.0122(10) -0.2160(3) 0.9048(7) 0.078 Uiso 1 d R .
C5F C 0.0856(11) -0.1289(4) 0.9243(6) 0.065(2) Uani 1 d . .
H5F H 0.0887(11) -0.1273(4) 1.0084(6) 0.079 Uiso 1 d R .
C6F C 0.1411(9) -0.0767(3) 0.8649(5) 0.0488(14) Uani 1 d . .
H6F H 0.1774(9) -0.0403(3) 0.9084(5) 0.059 Uiso 1 d R .
C6 C 0.4000(6) 0.1368(2) 0.3720(4) 0.0272(9) Uani 1 d . .
N6 N 0.3992(6) 0.1531(2) 0.4861(3) 0.0340(9) Uani 1 d D .
H6 H 0.4433(74) 0.1908(14) 0.5076(51) 0.041 Uiso 1 d D .
N1N N -0.0030(8) 0.1497(2) 0.7014(5) 0.0556(14) Uani 1 d . .
O1N O 0.1669(5) 0.1589(2) 0.7030(4) 0.0420(9) Uani 1 d . .
O2N O -0.1100(6) 0.1156(2) 0.6324(3) 0.0463(10) Uani 1 d . .
O1W O 0.5764(5) 0.1039(2) 0.7376(3) 0.0328(7) Uani 1 d D .
H11W H 0.6408(70) 0.1087(27) 0.6815(40) 0.039 Uiso 1 d D .
H12W H 0.5993(80) 0.0671(13) 0.7605(51) 0.039 Uiso 1 d D .

loop_
_geom_bond_atom_site_label_1
_geom_bond_atom_site_label_2
_geom_bond_distance
_geom_bond_site_symmetry_2
_geom_bond_publ_flag
Zn O1N 1.974(4) . ?
Zn N6 2.016(4) . ?
Zn N51 2.024(4) . ?
Zn O1W 2.036(4) . ?
Zn O52 2.205(4) . ?
N1 C2 1.392(6) . ?
N1 C6 1.396(6) . ?
N1 C1 1.458(6) . ?
C2 O2 1.217(6) . ?
C2 N3 1.368(7) . ?
N3 C4 1.392(6) . ?
N3 C3 1.466(6) . ?
C4 O4 1.249(6) . ?
C4 C5 1.440(6) . ?
C5 C51 1.416(6) . ?
C5 C6 1.419(6) . ?
C51 N51 1.295(6) . ?
N51 N52 1.397(5) . ?
N52 C52 1.341(6) . ?
N52 O2N 2.896(5) 3_556 ?
C52 O52 1.237(6) . ?
C52 C1F 1.486(7) . ?
C1F C6F 1.385(7) . ?
C1F C2F 1.392(8) . ?
C2F C3F 1.381(8) . ?
C3F C4F 1.383(10) . ?
C4F C5F 1.351(11) . ?
C5F C6F 1.387(9) . ?
C6 N6 1.315(5) . ?
N1N O2N 1.240(7) . ?
N1N O1N 1.262(6) . ?
O1W O4 2.746(5) 3_656 ?
O1W O2N 2.758(5) 1_655 ?
